data_4502902
loop_
_publ_author_name
'Murata, Tsuyoshi'
'Miyazaki, Eigo'
'Yokoyama, Takuji'
'Nakasuji, Kazuhiro'
'Morita, Yasushi'

_publ_section_title
;
 Intermolecular Hydrogen-Bond Networks and Physical Properties of BF4--and
 TCNQ&#x2022;--Salts of Three-Fold Symmetric
 Tris(alkylamino)phenalenyliums
;
_journal_issue 2
_journal_name_full 'Crystal Growth &amp; Design'
_journal_page_first 804
_journal_paper_doi 10.1021/cg201120s
_journal_volume 12
_journal_year 2012
_chemical_formula_moiety 'C22 H30 N3, B F4, H2 O'
_chemical_formula_sum 'C22 H33 B F4 N3 O'
_chemical_formula_weight 442.32
_chemical_name_systematic
; 
 ? 
;
_space_group_IT_number 205
_symmetry_cell_setting cubic
_symmetry_space_group_name_Hall '-P 2ac 2ab 3'
_symmetry_space_group_name_H-M 'P a -3'
_atom_sites_solution_hydrogens geom
_atom_sites_solution_primary direct
_atom_sites_solution_secondary difmap
_audit_creation_method SHELXL-97
_cell_angle_alpha 90.00
_cell_angle_beta 90.00
_cell_angle_gamma 90.00
_cell_formula_units_Z 8
_cell_length_a 16.693(7)
_cell_length_b 16.693(7)
_cell_length_c 16.693(7)
_cell_measurement_reflns_used 22280
_cell_measurement_temperature 200(2)
_cell_measurement_theta_max 27.48
_cell_measurement_theta_min 3.45
_cell_volume 4652(3)
_computing_structure_refinement 'SHELXL-97 (Sheldrick, 1997)'
_computing_structure_solution 'SHELXS-97 (Sheldrick, 1990)'
_diffrn_ambient_temperature 200(2)
_diffrn_detector_area_resol_mean 10.000
_diffrn_measured_fraction_theta_full 0.998
_diffrn_measured_fraction_theta_max 0.998
_diffrn_measurement_device_type 'Rigaku R-AXIS RAPID'
_diffrn_measurement_method \w
_diffrn_radiation_monochromator graphite
_diffrn_radiation_source 'fine-focus sealed tube'
_diffrn_radiation_type MoK\a
_diffrn_radiation_wavelength 0.71075
_diffrn_reflns_av_R_equivalents 0.1032
_diffrn_reflns_av_sigmaI/netI 0.0443
_diffrn_reflns_limit_h_max 21
_diffrn_reflns_limit_h_min -21
_diffrn_reflns_limit_k_max 21
_diffrn_reflns_limit_k_min -21
_diffrn_reflns_limit_l_max 20
_diffrn_reflns_limit_l_min -21
_diffrn_reflns_number 40854
_diffrn_reflns_theta_full 27.45
_diffrn_reflns_theta_max 27.45
_diffrn_reflns_theta_min 3.45
_exptl_absorpt_coefficient_mu 0.099
_exptl_absorpt_correction_T_max 0.9901
_exptl_absorpt_correction_T_min 0.9520
_exptl_absorpt_correction_type none
_exptl_crystal_colour red
_exptl_crystal_density_diffrn 1.263
_exptl_crystal_density_method 'not measured'
_exptl_crystal_description platelet
_exptl_crystal_F_000 1880
_exptl_crystal_size_max 0.50
_exptl_crystal_size_mid 0.40
_exptl_crystal_size_min 0.10
_refine_diff_density_max 0.732
_refine_diff_density_min -0.414
_refine_diff_density_rms 0.049
_refine_ls_extinction_method none
_refine_ls_goodness_of_fit_ref 1.053
_refine_ls_hydrogen_treatment constr
_refine_ls_matrix_type full
_refine_ls_number_parameters 94
_refine_ls_number_reflns 1782
_refine_ls_number_restraints 0
_refine_ls_restrained_S_all 1.053
_refine_ls_R_factor_all 0.1016
_refine_ls_R_factor_gt 0.0601
_refine_ls_shift/su_max 0.000
_refine_ls_shift/su_mean 0.000
_refine_ls_structure_factor_coef Fsqd
_refine_ls_weighting_details 'calc w=1/[\s^2^(Fo^2^)+(0.1066P)^2^+0.4337P] where P=(Fo^2^+2Fc^2^)/3'
_refine_ls_weighting_scheme calc
_refine_ls_wR_factor_gt 0.1788
_refine_ls_wR_factor_ref 0.1948
_reflns_number_gt 1089
_reflns_number_total 1782
_reflns_threshold_expression >2sigma(I)
_cod_data_source_file cg201120s_si_002.cif
_cod_data_source_block 6bBF4
_cod_original_cell_volume 4651(3)
_cod_database_code 4502902

loop_
_symmetry_equiv_pos_as_xyz
'x, y, z'
'y, z, x'
'z, x, y'
'x+1/2, y, -z+1/2'
'y+1/2, z, -x+1/2'
'z+1/2, x, -y+1/2'
'y+1/2, -z+1/2, -x'
'z+1/2, -x+1/2, -y'
'-z, x+1/2, -y+1/2'
'-x, y+1/2, -z+1/2'
'-y, z+1/2, -x+1/2'
'x+1/2, -y+1/2, -z'
'-x, -y, -z'
'-y, -z, -x'
'-z, -x, -y'
'-x-1/2, -y, z-1/2'
'-y-1/2, -z, x-1/2'
'-z-1/2, -x, y-1/2'
'-y-1/2, z-1/2, x'
'-z-1/2, x-1/2, y'
'z, -x-1/2, y-1/2'
'x, -y-1/2, z-1/2'
'y, -z-1/2, x-1/2'
'-x-1/2, y-1/2, z'

loop_
_atom_site_label
_atom_site_type_symbol
_atom_site_fract_x
_atom_site_fract_y
_atom_site_fract_z
_atom_site_U_iso_or_equiv
_atom_site_adp_type
_atom_site_occupancy
_atom_site_symmetry_multiplicity
_atom_site_calc_flag
_atom_site_refinement_flags
F1 F 0.35532(15) 0.35532(15) 0.35532(15) 0.157(2) Uani 1 3 d S
F2 F 0.34849(12) 0.29222(12) 0.23861(11) 0.0723(7) Uani 1 1 d .
O1 O 0.9499(7) 0.4499(7) 0.0501(7) 0.399(11) Uani 1 3 d S
N1 N 0.38382(12) 0.08375(12) 0.30617(12) 0.0389(5) Uani 1 1 d .
H1A H 0.3629 0.1264 0.3289 0.047 Uiso 1 1 calc R
C1 C 0.59480(13) -0.01068(13) 0.40652(12) 0.0298(5) Uani 1 1 d .
C2 C 0.55954(12) 0.05954(12) 0.44046(12) 0.0274(8) Uani 1 3 d S
C4 C 0.55924(14) -0.04203(13) 0.33643(13) 0.0338(6) Uani 1 1 d .
H4 H 0.5832 -0.0875 0.3119 0.041 Uiso 1 1 calc R
C6 C 0.45327(13) 0.05651(13) 0.33647(13) 0.0316(5) Uani 1 1 d .
C7 C 0.49246(14) -0.01043(14) 0.30234(13) 0.0352(6) Uani 1 1 d .
H7 H 0.4717 -0.0337 0.2547 0.042 Uiso 1 1 calc R
C10 C 0.33972(15) 0.04875(16) 0.23857(15) 0.0419(6) Uani 1 1 d .
H10 H 0.3488 -0.0105 0.2383 0.050 Uiso 1 1 calc R
C11 C 0.3690(2) 0.0829(2) 0.15972(17) 0.0559(8) Uani 1 1 d .
H11A H 0.4248 0.0669 0.1510 0.067 Uiso 1 1 calc R
H11B H 0.3655 0.1415 0.1613 0.067 Uiso 1 1 calc R
H11C H 0.3357 0.0625 0.1159 0.067 Uiso 1 1 calc R
C12 C 0.25123(16) 0.0645(2) 0.2506(2) 0.0611(9) Uani 1 1 d .
H12A H 0.2207 0.0387 0.2076 0.073 Uiso 1 1 calc R
H12B H 0.2414 0.1224 0.2496 0.073 Uiso 1 1 calc R
H12C H 0.2343 0.0427 0.3024 0.073 Uiso 1 1 calc R
B1 B 0.30856(18) 0.30856(18) 0.30856(18) 0.0442(12) Uani 1 3 d S

loop_
_atom_site_aniso_label
_atom_site_aniso_U_11
_atom_site_aniso_U_22
_atom_site_aniso_U_33
_atom_site_aniso_U_23
_atom_site_aniso_U_13
_atom_site_aniso_U_12
F1 0.157(2) 0.157(2) 0.157(2) -0.0535(18) -0.0535(18) -0.0535(18)
F2 0.0740(13) 0.0717(12) 0.0713(12) 0.0160(10) 0.0313(10) 0.0174(9)
O1 0.399(11) 0.399(11) 0.399(11) 0.054(10) 0.054(10) -0.054(10)
N1 0.0379(11) 0.0394(11) 0.0394(12) -0.0050(9) -0.0106(9) 0.0053(9)
C1 0.0303(11) 0.0306(12) 0.0286(11) 0.0033(9) 0.0036(9) -0.0025(9)
C2 0.0274(8) 0.0274(8) 0.0274(8) 0.0037(8) 0.0037(8) -0.0037(8)
C4 0.0370(13) 0.0324(12) 0.0321(12) -0.0020(9) 0.0016(10) 0.0024(10)
C6 0.0314(12) 0.0322(12) 0.0312(12) 0.0050(9) -0.0013(9) -0.0021(9)
C7 0.0405(13) 0.0346(13) 0.0306(12) -0.0045(9) -0.0048(10) -0.0010(10)
C10 0.0425(14) 0.0426(14) 0.0404(14) -0.0059(11) -0.0119(11) 0.0009(11)
C11 0.0619(18) 0.0642(19) 0.0417(16) -0.0040(13) -0.0123(13) 0.0053(15)
C12 0.0397(15) 0.080(2) 0.0636(19) -0.0124(17) -0.0133(14) -0.0009(14)
B1 0.0442(12) 0.0442(12) 0.0442(12) -0.0012(13) -0.0012(13) -0.0012(13)

loop_
_atom_type_symbol
_atom_type_description
_atom_type_scat_dispersion_real
_atom_type_scat_dispersion_imag
_atom_type_scat_source
C C 0.0033 0.0016 'International Tables Vol C Tables 4.2.6.8 and 6.1.1.4'
H H 0.0000 0.0000 'International Tables Vol C Tables 4.2.6.8 and 6.1.1.4'
F F 0.0171 0.0103 'International Tables Vol C Tables 4.2.6.8 and 6.1.1.4'
B B 0.0013 0.0007 'International Tables Vol C Tables 4.2.6.8 and 6.1.1.4'
N N 0.0061 0.0033 'International Tables Vol C Tables 4.2.6.8 and 6.1.1.4'
O O 0.0106 0.0060 'International Tables Vol C Tables 4.2.6.8 and 6.1.1.4'

loop_
_geom_angle_atom_site_label_1
_geom_angle_atom_site_label_2
_geom_angle_atom_site_label_3
_geom_angle
_geom_angle_site_symmetry_1
_geom_angle_site_symmetry_3
C6 N1 C10 125.9(2) . .
C6 N1 H1A 117.0 . .
C10 N1 H1A 117.0 . .
C4 C1 C2 117.34(18) . .
C4 C1 C6 122.5(2) . 9_645
C2 C1 C6 120.19(17) . 9_645
C1 C2 C1 119.996(4) 9_645 .
C1 C2 C1 119.994(4) 9_645 7_556
C1 C2 C1 119.997(4) . 7_556
C7 C4 C1 123.2(2) . .
C7 C4 H4 118.4 . .
C1 C4 H4 118.4 . .
N1 C6 C7 121.0(2) . .
N1 C6 C1 121.1(2) . 7_556
C7 C6 C1 117.9(2) . 7_556
C4 C7 C6 121.2(2) . .
C4 C7 H7 119.4 . .
C6 C7 H7 119.4 . .
N1 C10 C12 108.5(2) . .
N1 C10 C11 110.8(2) . .
C12 C10 C11 111.4(2) . .
N1 C10 H10 108.7 . .
C12 C10 H10 108.7 . .
C11 C10 H10 108.7 . .
C10 C11 H11A 109.5 . .
C10 C11 H11B 109.5 . .
H11A C11 H11B 109.5 . .
C10 C11 H11C 109.5 . .
H11A C11 H11C 109.5 . .
H11B C11 H11C 109.5 . .
C10 C12 H12A 109.5 . .
C10 C12 H12B 109.5 . .
H12A C12 H12B 109.5 . .
C10 C12 H12C 109.5 . .
H12A C12 H12C 109.5 . .
H12B C12 H12C 109.5 . .
F1 B1 F2 109.0(2) . 3
F1 B1 F2 109.0(2) . .
F2 B1 F2 109.9(2) 3 .
F1 B1 F2 109.0(2) . 2
F2 B1 F2 109.9(2) 3 2
F2 B1 F2 109.9(2) . 2

loop_
_geom_bond_atom_site_label_1
_geom_bond_atom_site_label_2
_geom_bond_distance
_geom_bond_site_symmetry_2
F1 B1 1.352(7) .
F2 B1 1.372(3) .
N1 C6 1.344(3) .
N1 C10 1.469(3) .
N1 H1A 0.8800 .
C1 C4 1.413(3) .
C1 C2 1.429(2) .
C1 C6 1.435(3) 9_645
C2 C1 1.429(2) 9_645
C2 C1 1.429(2) 7_556
C4 C7 1.358(3) .
C4 H4 0.9500 .
C6 C7 1.415(3) .
C6 C1 1.435(3) 7_556
C7 H7 0.9500 .
C10 C12 1.514(4) .
C10 C11 1.516(4) .
C10 H10 1.0000 .
C11 H11A 0.9800 .
C11 H11B 0.9800 .
C11 H11C 0.9800 .
C12 H12A 0.9800 .
C12 H12B 0.9800 .
C12 H12C 0.9800 .
B1 F2 1.372(3) 3
B1 F2 1.372(3) 2

loop_
_geom_torsion_atom_site_label_1
_geom_torsion_atom_site_label_2
_geom_torsion_atom_site_label_3
_geom_torsion_atom_site_label_4
_geom_torsion
_geom_torsion_site_symmetry_1
_geom_torsion_site_symmetry_4
C4 C1 C2 C1 -179.1(2) . 9_645
C6 C1 C2 C1 1.0(4) 9_645 9_645
C4 C1 C2 C1 2.3(4) . 7_556
C6 C1 C2 C1 -177.64(19) 9_645 7_556
C2 C1 C4 C7 -2.4(4) . .
C6 C1 C4 C7 177.5(2) 9_645 .
C10 N1 C6 C7 1.8(4) . .
C10 N1 C6 C1 -177.2(2) . 7_556
C1 C4 C7 C6 -0.9(4) . .
N1 C6 C7 C4 -174.8(2) . .
C1 C6 C7 C4 4.2(3) 7_556 .
C6 N1 C10 C12 149.9(3) . .
C6 N1 C10 C11 -87.5(3) . .
